data_1571155
loop_
_publ_author_name
'H&#xfc;&#xdf;ler, Christopher'
'Dietl, Martin C.'
'Kahle, Justin'
'Lopes, Eric F.'
'Kawamura, Miku'
'Kr&#xe4;mer, Petra'
'Rominger, Frank'
'Rudolph, Matthias'
'Hachiya, Iwao'
'Hashmi, A Stephen K'

_publ_section_title
;
 Synthesis and structural properties of <i>para</i>-diselenopyrazines.
;
_journal_issue 28
_journal_name_full 'Chemical communications (Cambridge, England)'
_journal_page_first 3786
_journal_page_last 3789
_journal_paper_doi 10.1039/d4cc00460d
_journal_volume 60
_journal_year 2024
_chemical_formula_sum 'C26 H44 N2 Se2 Si2'
_chemical_formula_weight 598.73
_chemical_name_common '3a in manuscript'
_space_group_crystal_system monoclinic
_space_group_IT_number 14
_space_group_name_Hall '-P 2ybc'
_space_group_name_H-M_alt 'P 1 21/c 1'
_atom_sites_solution_hydrogens geom
_audit_creation_method SHELXL-2018/3
_audit_update_record
;
2023-12-11 deposited with the CCDC.	2024-03-06 downloaded from the CCDC.
;
_cell_angle_alpha 90
_cell_angle_beta 97.694(2)
_cell_angle_gamma 90
_cell_formula_units_Z 4
_cell_length_a 14.4080(14)
_cell_length_b 16.0163(16)
_cell_length_c 12.9816(13)
_cell_measurement_reflns_used 3611
_cell_measurement_temperature 200(2)
_cell_measurement_theta_max 25.07
_cell_measurement_theta_min 2.36
_cell_volume 2968.7(5)
_computing_cell_refinement 'Bruker SAINT'
_computing_data_collection 'Bruker APEX2'
_computing_data_reduction 'Bruker SAINT'
_computing_molecular_graphics 'Bruker SHELXTL'
_computing_publication_material 'Bruker SHELXTL'
_computing_structure_refinement 'SHELXL-2018/3 (Sheldrick, 2018)'
_computing_structure_solution 'SHELXT-2018/2 (Sheldrick 2015)'
_diffrn_ambient_temperature 200(2)
_diffrn_measured_fraction_theta_full 1.000
_diffrn_measured_fraction_theta_max 0.986
_diffrn_measurement_device_type 'Bruker APEX-II Quazar area detector'
_diffrn_measurement_method '\f and \w scans'
_diffrn_radiation_type MoK\a
_diffrn_radiation_wavelength 0.71073
_diffrn_reflns_av_R_equivalents 0.1121
_diffrn_reflns_av_unetI/netI 0.1111
_diffrn_reflns_Laue_measured_fraction_full 1.000
_diffrn_reflns_Laue_measured_fraction_max 0.986
_diffrn_reflns_limit_h_max 18
_diffrn_reflns_limit_h_min -18
_diffrn_reflns_limit_k_max 21
_diffrn_reflns_limit_k_min -21
_diffrn_reflns_limit_l_max 16
_diffrn_reflns_limit_l_min -17
_diffrn_reflns_number 33573
_diffrn_reflns_point_group_measured_fraction_full 1.000
_diffrn_reflns_point_group_measured_fraction_max 0.986
_diffrn_reflns_theta_full 25.242
_diffrn_reflns_theta_max 28.186
_diffrn_reflns_theta_min 1.426
_diffrn_source 'ImuS microsource'
_exptl_absorpt_coefficient_mu 2.588
_exptl_absorpt_correction_T_max 0.9593
_exptl_absorpt_correction_T_min 0.8501
_exptl_absorpt_correction_type multi-scan
_exptl_absorpt_process_details
;
Sheldrick, G. M. (2008). <i>SADABS</i>. University of G\"ottingen, Germany.
;
_exptl_crystal_colour yellow
_exptl_crystal_density_diffrn 1.340
_exptl_crystal_description plate
_exptl_crystal_F_000 1240
_exptl_crystal_size_max 0.160
_exptl_crystal_size_mid 0.057
_exptl_crystal_size_min 0.010
_refine_diff_density_max 0.454
_refine_diff_density_min -0.464
_refine_diff_density_rms 0.097
_refine_ls_extinction_method none
_refine_ls_goodness_of_fit_ref 0.993
_refine_ls_hydrogen_treatment constr
_refine_ls_matrix_type full
_refine_ls_number_parameters 301
_refine_ls_number_reflns 7194
_refine_ls_number_restraints 0
_refine_ls_restrained_S_all 0.993
_refine_ls_R_factor_all 0.1335
_refine_ls_R_factor_gt 0.0499
_refine_ls_shift/su_max 0.001
_refine_ls_shift/su_mean 0.000
_refine_ls_structure_factor_coef Fsqd
_refine_ls_weighting_details 'w=1/[\s^2^(Fo^2^)+(0.0320P)^2^] where P=(Fo^2^+2Fc^2^)/3'
_refine_ls_weighting_scheme calc
_refine_ls_wR_factor_gt 0.0794
_refine_ls_wR_factor_ref 0.0992
_reflns_Friedel_coverage 0.000
_reflns_number_gt 3804
_reflns_number_total 7194
_reflns_threshold_expression 'I > 2\s(I)'
_cod_data_source_file d4cc00460d2.cif
_cod_data_source_block chr30
_cod_depositor_comments 'Adding full bibliography for 1571152--1571156.cif.'
_cod_original_sg_symbol_H-M 'P 21/c'
_cod_database_code 1571155
_shelx_shelxl_version_number 2018/3
_shelx_space_group_comment
; 
The symmetry employed for this shelxl refinement is uniquely defined 
by the following loop, which should always be used as a source of 
symmetry information in preference to the above space-group names. 
They are only intended as comments. 
;
_shelx_estimated_absorpt_t_min 0.682
_shelx_estimated_absorpt_t_max 0.975

loop_
_space_group_symop_operation_xyz
'x, y, z'
'-x, y+1/2, -z+1/2'
'-x, -y, -z'
'x, -y-1/2, z-1/2'

loop_
_atom_site_label
_atom_site_type_symbol
_atom_site_fract_x
_atom_site_fract_y
_atom_site_fract_z
_atom_site_U_iso_or_equiv
_atom_site_adp_type
_atom_site_occupancy
_atom_site_site_symmetry_order
_atom_site_calc_flag
_atom_site_refinement_flags_posn
_atom_site_refinement_flags_adp
_atom_site_refinement_flags_occupancy
_atom_site_disorder_assembly
_atom_site_disorder_group
Se1 Se 0.44783(3) 0.11828(3) 0.51431(3) 0.03218(13) Uani 1 1 d . . . . .
Se2 Se 0.78031(3) 0.37962(3) 0.52451(3) 0.03082(12) Uani 1 1 d . . . . .
C1 C 0.4444(3) 0.1571(2) 0.6524(3) 0.0257(9) Uani 1 1 d . . . . .
C2 C 0.5065(3) 0.2187(2) 0.6774(3) 0.0241(9) Uani 1 1 d . . . . .
H2 H 0.512435 0.245635 0.743186 0.029 Uiso 1 1 calc R U . . .
C3 C 0.5634(3) 0.2416(2) 0.5994(3) 0.0222(9) Uani 1 1 d . . . . .
C4 C 0.5444(2) 0.1957(2) 0.5060(3) 0.0221(9) Uani 1 1 d . . . . .
N5 N 0.5906(2) 0.20334(19) 0.4247(2) 0.0255(8) Uani 1 1 d . . . . .
C6 C 0.7867(3) 0.3385(2) 0.3879(3) 0.0244(9) Uani 1 1 d . . . . .
C7 C 0.7210(3) 0.2789(2) 0.3625(3) 0.0240(9) Uani 1 1 d . . . . .
H7 H 0.715426 0.251207 0.297219 0.029 Uiso 1 1 calc R U . . .
C8 C 0.6605(3) 0.2593(2) 0.4376(3) 0.0222(9) Uani 1 1 d . . . . .
C9 C 0.6797(3) 0.3058(2) 0.5315(3) 0.0209(9) Uani 1 1 d . . . . .
N10 N 0.6334(2) 0.29851(19) 0.6123(2) 0.0235(8) Uani 1 1 d . . . . .
Si1 Si 0.37090(8) 0.10031(7) 0.74010(8) 0.0275(3) Uani 1 1 d . . . . .
C11 C 0.4489(3) 0.0211(2) 0.8155(3) 0.0302(10) Uani 1 1 d . . . . .
H11 H 0.409228 -0.011369 0.858921 0.036 Uiso 1 1 calc R U . . .
C12 C 0.5273(3) 0.0616(3) 0.8895(3) 0.0396(11) Uani 1 1 d . . . . .
H12A H 0.566987 0.018017 0.925556 0.059 Uiso 1 1 calc R U . . .
H12B H 0.500164 0.095644 0.940582 0.059 Uiso 1 1 calc R U . . .
H12C H 0.565196 0.097030 0.849856 0.059 Uiso 1 1 calc R U . . .
C13 C 0.4917(3) -0.0416(3) 0.7458(3) 0.0489(13) Uani 1 1 d . . . . .
H13A H 0.530883 -0.081556 0.789253 0.073 Uiso 1 1 calc R U . . .
H13B H 0.530053 -0.011731 0.700954 0.073 Uiso 1 1 calc R U . . .
H13C H 0.441421 -0.071684 0.702702 0.073 Uiso 1 1 calc R U . . .
C14 C 0.2746(3) 0.0444(3) 0.6537(3) 0.0414(12) Uani 1 1 d . . . . .
H14 H 0.306247 0.016265 0.599094 0.050 Uiso 1 1 calc R U . . .
C15 C 0.2290(3) -0.0260(3) 0.7091(4) 0.0662(16) Uani 1 1 d . . . . .
H15A H 0.181983 -0.054225 0.659586 0.099 Uiso 1 1 calc R U . . .
H15B H 0.198849 -0.002589 0.765989 0.099 Uiso 1 1 calc R U . . .
H15C H 0.277074 -0.066238 0.737265 0.099 Uiso 1 1 calc R U . . .
C16 C 0.2019(3) 0.1013(3) 0.5951(4) 0.0692(17) Uani 1 1 d . . . . .
H16A H 0.159877 0.068336 0.545136 0.104 Uiso 1 1 calc R U . . .
H16B H 0.233205 0.143887 0.557941 0.104 Uiso 1 1 calc R U . . .
H16C H 0.165564 0.128390 0.644308 0.104 Uiso 1 1 calc R U . . .
C17 C 0.3344(3) 0.1805(3) 0.8329(3) 0.0354(11) Uani 1 1 d . . . . .
H17 H 0.394158 0.205269 0.867911 0.043 Uiso 1 1 calc R U . . .
C18 C 0.2867(4) 0.1424(3) 0.9205(4) 0.0669(17) Uani 1 1 d . . . . .
H18A H 0.280142 0.185126 0.973079 0.100 Uiso 1 1 calc R U . . .
H18B H 0.324835 0.096183 0.952531 0.100 Uiso 1 1 calc R U . . .
H18C H 0.224639 0.121455 0.892033 0.100 Uiso 1 1 calc R U . . .
C19 C 0.2769(3) 0.2545(3) 0.7840(4) 0.0597(15) Uani 1 1 d . . . . .
H19A H 0.271520 0.296900 0.837302 0.089 Uiso 1 1 calc R U . . .
H19B H 0.214304 0.235180 0.755054 0.089 Uiso 1 1 calc R U . . .
H19C H 0.308242 0.278670 0.728479 0.089 Uiso 1 1 calc R U . . .
Si2 Si 0.87683(8) 0.37901(7) 0.30907(8) 0.0268(3) Uani 1 1 d . . . . .
C21 C 0.9837(3) 0.3106(2) 0.3372(3) 0.0377(11) Uani 1 1 d . . . . .
H21 H 1.032308 0.333596 0.296809 0.045 Uiso 1 1 calc R U . . .
C22 C 1.0250(3) 0.3119(3) 0.4515(4) 0.0524(13) Uani 1 1 d . . . . .
H22A H 1.080202 0.275679 0.462236 0.079 Uiso 1 1 calc R U . . .
H22B H 0.978117 0.291856 0.493881 0.079 Uiso 1 1 calc R U . . .
H22C H 1.043125 0.369149 0.472063 0.079 Uiso 1 1 calc R U . . .
C23 C 0.9651(4) 0.2202(3) 0.3014(4) 0.0689(17) Uani 1 1 d . . . . .
H23A H 1.022181 0.187069 0.319035 0.103 Uiso 1 1 calc R U . . .
H23B H 0.946349 0.219068 0.226023 0.103 Uiso 1 1 calc R U . . .
H23C H 0.914794 0.196648 0.336345 0.103 Uiso 1 1 calc R U . . .
C24 C 0.8269(3) 0.3684(3) 0.1677(3) 0.0378(11) Uani 1 1 d . . . . .
H24 H 0.808554 0.308460 0.157371 0.045 Uiso 1 1 calc R U . . .
C25 C 0.8993(4) 0.3857(4) 0.0930(4) 0.0713(17) Uani 1 1 d . . . . .
H25A H 0.870870 0.375088 0.021380 0.107 Uiso 1 1 calc R U . . .
H25B H 0.953534 0.348906 0.110392 0.107 Uiso 1 1 calc R U . . .
H25C H 0.919653 0.444047 0.099901 0.107 Uiso 1 1 calc R U . . .
C26 C 0.7388(3) 0.4189(3) 0.1338(3) 0.0543(14) Uani 1 1 d . . . . .
H26A H 0.711806 0.401857 0.063674 0.082 Uiso 1 1 calc R U . . .
H26B H 0.754586 0.478414 0.133762 0.082 Uiso 1 1 calc R U . . .
H26C H 0.693258 0.408984 0.182177 0.082 Uiso 1 1 calc R U . . .
C27 C 0.9068(3) 0.4886(2) 0.3561(3) 0.0325(10) Uani 1 1 d . . . . .
H27 H 0.920000 0.485127 0.433609 0.039 Uiso 1 1 calc R U . . .
C28 C 0.9968(3) 0.5203(3) 0.3194(4) 0.0554(14) Uani 1 1 d . . . . .
H28A H 1.013412 0.574712 0.351216 0.083 Uiso 1 1 calc R U . . .
H28B H 0.987191 0.526126 0.243530 0.083 Uiso 1 1 calc R U . . .
H28C H 1.047616 0.480508 0.339759 0.083 Uiso 1 1 calc R U . . .
C29 C 0.8277(3) 0.5518(3) 0.3321(4) 0.0547(14) Uani 1 1 d . . . . .
H29A H 0.842372 0.602189 0.374028 0.082 Uiso 1 1 calc R U . . .
H29B H 0.769090 0.527507 0.348621 0.082 Uiso 1 1 calc R U . . .
H29C H 0.820900 0.566482 0.258148 0.082 Uiso 1 1 calc R U . . .

loop_
_atom_site_aniso_label
_atom_site_aniso_U_11
_atom_site_aniso_U_22
_atom_site_aniso_U_33
_atom_site_aniso_U_23
_atom_site_aniso_U_13
_atom_site_aniso_U_12
Se1 0.0369(3) 0.0354(3) 0.0253(2) -0.0032(2) 0.00836(19) -0.0169(2)
Se2 0.0317(3) 0.0353(3) 0.0266(2) -0.0069(2) 0.00829(18) -0.0143(2)
C1 0.027(2) 0.029(2) 0.022(2) -0.0005(18) 0.0054(17) 0.000(2)
C2 0.026(2) 0.026(2) 0.021(2) 0.0020(17) 0.0058(18) -0.0016(19)
C3 0.025(2) 0.021(2) 0.021(2) 0.0012(16) 0.0012(17) -0.0003(19)
C4 0.019(2) 0.023(2) 0.024(2) 0.0025(16) 0.0011(18) -0.0053(18)
N5 0.026(2) 0.0256(19) 0.0250(19) 0.0008(14) 0.0050(15) -0.0099(16)
C6 0.027(2) 0.025(2) 0.022(2) -0.0022(17) 0.0058(18) -0.0033(19)
C7 0.024(2) 0.029(2) 0.020(2) -0.0029(17) 0.0045(18) -0.0024(19)
C8 0.023(2) 0.019(2) 0.025(2) 0.0011(16) 0.0044(18) -0.0027(18)
C9 0.023(2) 0.020(2) 0.019(2) 0.0028(16) 0.0031(17) -0.0030(18)
N10 0.0253(19) 0.0236(18) 0.0220(18) 0.0011(14) 0.0043(15) -0.0052(16)
Si1 0.0268(7) 0.0314(7) 0.0255(6) 0.0015(5) 0.0078(5) -0.0068(5)
C11 0.035(3) 0.026(2) 0.030(2) -0.0003(18) 0.010(2) -0.007(2)
C12 0.044(3) 0.038(3) 0.036(3) 0.003(2) 0.000(2) -0.001(2)
C13 0.066(4) 0.028(3) 0.053(3) 0.000(2) 0.012(3) 0.003(2)
C14 0.039(3) 0.052(3) 0.035(3) -0.001(2) 0.009(2) -0.015(2)
C15 0.060(4) 0.083(4) 0.056(4) 0.005(3) 0.008(3) -0.041(3)
C16 0.043(3) 0.092(5) 0.066(4) -0.001(3) -0.016(3) -0.010(3)
C17 0.034(3) 0.037(3) 0.038(3) -0.003(2) 0.014(2) 0.000(2)
C18 0.084(4) 0.069(4) 0.058(4) -0.001(3) 0.046(3) 0.011(3)
C19 0.064(4) 0.048(3) 0.069(4) 0.001(3) 0.016(3) 0.019(3)
Si2 0.0290(6) 0.0262(6) 0.0268(6) -0.0024(5) 0.0094(5) -0.0084(6)
C21 0.031(3) 0.032(3) 0.054(3) -0.005(2) 0.017(2) -0.003(2)
C22 0.039(3) 0.052(3) 0.065(4) 0.002(3) 0.004(3) 0.015(3)
C23 0.085(4) 0.040(3) 0.080(4) -0.022(3) 0.007(3) 0.013(3)
C24 0.049(3) 0.039(3) 0.027(2) -0.004(2) 0.011(2) -0.016(2)
C25 0.069(4) 0.114(5) 0.035(3) -0.003(3) 0.021(3) -0.020(4)
C26 0.060(4) 0.065(3) 0.034(3) 0.002(2) -0.009(2) -0.022(3)
C27 0.040(3) 0.028(2) 0.030(2) -0.0009(18) 0.006(2) -0.004(2)
C28 0.058(4) 0.040(3) 0.071(4) -0.007(3) 0.019(3) -0.023(3)
C29 0.063(4) 0.026(3) 0.070(4) -0.007(2) -0.010(3) 0.003(3)

loop_
_atom_type_symbol
_atom_type_description
_atom_type_scat_dispersion_real
_atom_type_scat_dispersion_imag
_atom_type_scat_source
C C 0.0033 0.0016 'International Tables Vol C Tables 4.2.6.8 and 6.1.1.4'
H H 0.0000 0.0000 'International Tables Vol C Tables 4.2.6.8 and 6.1.1.4'
N N 0.0061 0.0033 'International Tables Vol C Tables 4.2.6.8 and 6.1.1.4'
Si Si 0.0817 0.0704 'International Tables Vol C Tables 4.2.6.8 and 6.1.1.4'
Se Se -0.0929 2.2259 'International Tables Vol C Tables 4.2.6.8 and 6.1.1.4'

loop_
_geom_angle_atom_site_label_1
_geom_angle_atom_site_label_2
_geom_angle_atom_site_label_3
_geom_angle
_geom_angle_site_symmetry_1
_geom_angle_site_symmetry_3
_geom_angle_publ_flag
C4 Se1 C1 87.19(16) . . ?
C9 Se2 C6 87.79(16) . . ?
C2 C1 Si1 128.1(3) . . ?
C2 C1 Se1 111.5(3) . . ?
Si1 C1 Se1 119.8(2) . . ?
C1 C2 C3 116.3(3) . . ?
C1 C2 H2 121.9 . . ?
C3 C2 H2 121.9 . . ?
N10 C3 C4 120.9(3) . . ?
N10 C3 C2 124.9(3) . . ?
C4 C3 C2 114.2(3) . . ?
N5 C4 C3 125.0(3) . . ?
N5 C4 Se1 124.1(3) . . ?
C3 C4 Se1 110.8(3) . . ?
C4 N5 C8 114.2(3) . . ?
C7 C6 Si2 128.6(3) . . ?
C7 C6 Se2 110.6(3) . . ?
Si2 C6 Se2 120.8(2) . . ?
C6 C7 C8 117.3(3) . . ?
C6 C7 H7 121.3 . . ?
C8 C7 H7 121.3 . . ?
N5 C8 C9 120.8(3) . . ?
N5 C8 C7 125.4(3) . . ?
C9 C8 C7 113.8(3) . . ?
N10 C9 C8 124.9(3) . . ?
N10 C9 Se2 124.6(3) . . ?
C8 C9 Se2 110.5(3) . . ?
C9 N10 C3 114.1(3) . . ?
C11 Si1 C17 108.99(18) . . ?
C11 Si1 C1 107.12(18) . . ?
C17 Si1 C1 106.53(17) . . ?
C11 Si1 C14 109.24(19) . . ?
C17 Si1 C14 117.2(2) . . ?
C1 Si1 C14 107.27(18) . . ?
C12 C11 C13 109.1(4) . . ?
C12 C11 Si1 112.4(3) . . ?
C13 C11 Si1 113.2(3) . . ?
C12 C11 H11 107.3 . . ?
C13 C11 H11 107.3 . . ?
Si1 C11 H11 107.3 . . ?
C11 C12 H12A 109.5 . . ?
C11 C12 H12B 109.5 . . ?
H12A C12 H12B 109.5 . . ?
C11 C12 H12C 109.5 . . ?
H12A C12 H12C 109.5 . . ?
H12B C12 H12C 109.5 . . ?
C11 C13 H13A 109.5 . . ?
C11 C13 H13B 109.5 . . ?
H13A C13 H13B 109.5 . . ?
C11 C13 H13C 109.5 . . ?
H13A C13 H13C 109.5 . . ?
H13B C13 H13C 109.5 . . ?
C16 C14 C15 111.6(4) . . ?
C16 C14 Si1 114.6(3) . . ?
C15 C14 Si1 113.4(3) . . ?
C16 C14 H14 105.4 . . ?
C15 C14 H14 105.4 . . ?
Si1 C14 H14 105.4 . . ?
C14 C15 H15A 109.5 . . ?
C14 C15 H15B 109.5 . . ?
H15A C15 H15B 109.5 . . ?
C14 C15 H15C 109.5 . . ?
H15A C15 H15C 109.5 . . ?
H15B C15 H15C 109.5 . . ?
C14 C16 H16A 109.5 . . ?
C14 C16 H16B 109.5 . . ?
H16A C16 H16B 109.5 . . ?
C14 C16 H16C 109.5 . . ?
H16A C16 H16C 109.5 . . ?
H16B C16 H16C 109.5 . . ?
C18 C17 C19 110.1(4) . . ?
C18 C17 Si1 113.3(3) . . ?
C19 C17 Si1 116.3(3) . . ?
C18 C17 H17 105.4 . . ?
C19 C17 H17 105.4 . . ?
Si1 C17 H17 105.4 . . ?
C17 C18 H18A 109.5 . . ?
C17 C18 H18B 109.5 . . ?
H18A C18 H18B 109.5 . . ?
C17 C18 H18C 109.5 . . ?
H18A C18 H18C 109.5 . . ?
H18B C18 H18C 109.5 . . ?
C17 C19 H19A 109.5 . . ?
C17 C19 H19B 109.5 . . ?
H19A C19 H19B 109.5 . . ?
C17 C19 H19C 109.5 . . ?
H19A C19 H19C 109.5 . . ?
H19B C19 H19C 109.5 . . ?
C6 Si2 C21 107.50(18) . . ?
C6 Si2 C24 107.34(17) . . ?
C21 Si2 C24 109.3(2) . . ?
C6 Si2 C27 106.88(17) . . ?
C21 Si2 C27 109.38(18) . . ?
C24 Si2 C27 116.04(19) . . ?
C22 C21 C23 109.8(4) . . ?
C22 C21 Si2 112.5(3) . . ?
C23 C21 Si2 112.7(3) . . ?
C22 C21 H21 107.2 . . ?
C23 C21 H21 107.2 . . ?
Si2 C21 H21 107.2 . . ?
C21 C22 H22A 109.5 . . ?
C21 C22 H22B 109.5 . . ?
H22A C22 H22B 109.5 . . ?
C21 C22 H22C 109.5 . . ?
H22A C22 H22C 109.5 . . ?
H22B C22 H22C 109.5 . . ?
C21 C23 H23A 109.5 . . ?
C21 C23 H23B 109.5 . . ?
H23A C23 H23B 109.5 . . ?
C21 C23 H23C 109.5 . . ?
H23A C23 H23C 109.5 . . ?
H23B C23 H23C 109.5 . . ?
C26 C24 C25 109.4(4) . . ?
C26 C24 Si2 115.4(3) . . ?
C25 C24 Si2 113.2(3) . . ?
C26 C24 H24 106.1 . . ?
C25 C24 H24 106.1 . . ?
Si2 C24 H24 106.1 . . ?
C24 C25 H25A 109.5 . . ?
C24 C25 H25B 109.5 . . ?
H25A C25 H25B 109.5 . . ?
C24 C25 H25C 109.5 . . ?
H25A C25 H25C 109.5 . . ?
H25B C25 H25C 109.5 . . ?
C24 C26 H26A 109.5 . . ?
C24 C26 H26B 109.5 . . ?
H26A C26 H26B 109.5 . . ?
C24 C26 H26C 109.5 . . ?
H26A C26 H26C 109.5 . . ?
H26B C26 H26C 109.5 . . ?
C29 C27 C28 110.9(4) . . ?
C29 C27 Si2 114.7(3) . . ?
C28 C27 Si2 112.1(3) . . ?
C29 C27 H27 106.2 . . ?
C28 C27 H27 106.2 . . ?
Si2 C27 H27 106.2 . . ?
C27 C28 H28A 109.5 . . ?
C27 C28 H28B 109.5 . . ?
H28A C28 H28B 109.5 . . ?
C27 C28 H28C 109.5 . . ?
H28A C28 H28C 109.5 . . ?
H28B C28 H28C 109.5 . . ?
C27 C29 H29A 109.5 . . ?
C27 C29 H29B 109.5 . . ?
H29A C29 H29B 109.5 . . ?
C27 C29 H29C 109.5 . . ?
H29A C29 H29C 109.5 . . ?
H29B C29 H29C 109.5 . . ?

loop_
_geom_bond_atom_site_label_1
_geom_bond_atom_site_label_2
_geom_bond_distance
_geom_bond_site_symmetry_2
_geom_bond_publ_flag
Se1 C4 1.877(4) . ?
Se1 C1 1.904(4) . ?
Se2 C9 1.882(4) . ?
Se2 C6 1.905(4) . ?
C1 C2 1.343(5) . ?
C1 Si1 1.889(4) . ?
C2 C3 1.433(5) . ?
C2 H2 0.9500 . ?
C3 N10 1.353(4) . ?
C3 C4 1.413(5) . ?
C4 N5 1.327(4) . ?
N5 C8 1.342(4) . ?
C6 C7 1.354(5) . ?
C6 Si2 1.874(4) . ?
C7 C8 1.428(5) . ?
C7 H7 0.9500 . ?
C8 C9 1.424(5) . ?
C9 N10 1.322(4) . ?
Si1 C11 1.881(4) . ?
Si1 C17 1.883(4) . ?
Si1 C14 1.889(4) . ?
C11 C12 1.526(5) . ?
C11 C13 1.535(5) . ?
C11 H11 1.0000 . ?
C12 H12A 0.9800 . ?
C12 H12B 0.9800 . ?
C12 H12C 0.9800 . ?
C13 H13A 0.9800 . ?
C13 H13B 0.9800 . ?
C13 H13C 0.9800 . ?
C14 C16 1.514(6) . ?
C14 C15 1.532(6) . ?
C14 H14 1.0000 . ?
C15 H15A 0.9800 . ?
C15 H15B 0.9800 . ?
C15 H15C 0.9800 . ?
C16 H16A 0.9800 . ?
C16 H16B 0.9800 . ?
C16 H16C 0.9800 . ?
C17 C18 1.533(5) . ?
C17 C19 1.534(6) . ?
C17 H17 1.0000 . ?
C18 H18A 0.9800 . ?
C18 H18B 0.9800 . ?
C18 H18C 0.9800 . ?
C19 H19A 0.9800 . ?
C19 H19B 0.9800 . ?
C19 H19C 0.9800 . ?
Si2 C21 1.885(4) . ?
Si2 C24 1.887(4) . ?
Si2 C27 1.889(4) . ?
C21 C22 1.524(6) . ?
C21 C23 1.533(5) . ?
C21 H21 1.0000 . ?
C22 H22A 0.9800 . ?
C22 H22B 0.9800 . ?
C22 H22C 0.9800 . ?
C23 H23A 0.9800 . ?
C23 H23B 0.9800 . ?
C23 H23C 0.9800 . ?
C24 C26 1.519(6) . ?
C24 C25 1.542(5) . ?
C24 H24 1.0000 . ?
C25 H25A 0.9800 . ?
C25 H25B 0.9800 . ?
C25 H25C 0.9800 . ?
C26 H26A 0.9800 . ?
C26 H26B 0.9800 . ?
C26 H26C 0.9800 . ?
C27 C29 1.526(6) . ?
C27 C28 1.527(5) . ?
C27 H27 1.0000 . ?
C28 H28A 0.9800 . ?
C28 H28B 0.9800 . ?
C28 H28C 0.9800 . ?
C29 H29A 0.9800 . ?
C29 H29B 0.9800 . ?
C29 H29C 0.9800 . ?

loop_
_geom_torsion_atom_site_label_1
_geom_torsion_atom_site_label_2
_geom_torsion_atom_site_label_3
_geom_torsion_atom_site_label_4
_geom_torsion
_geom_torsion_site_symmetry_1
_geom_torsion_site_symmetry_2
_geom_torsion_site_symmetry_3
_geom_torsion_site_symmetry_4
_geom_torsion_publ_flag
Si1 C1 C2 C3 170.4(3) . . . . ?
Se1 C1 C2 C3 -1.5(4) . . . . ?
C1 C2 C3 N10 -175.9(4) . . . . ?
C1 C2 C3 C4 0.7(5) . . . . ?
N10 C3 C4 N5 -0.2(6) . . . . ?
C2 C3 C4 N5 -177.0(3) . . . . ?
N10 C3 C4 Se1 177.2(3) . . . . ?
C2 C3 C4 Se1 0.4(4) . . . . ?
C1 Se1 C4 N5 176.5(3) . . . . ?
C1 Se1 C4 C3 -0.9(3) . . . . ?
C3 C4 N5 C8 0.7(5) . . . . ?
Se1 C4 N5 C8 -176.4(3) . . . . ?
Si2 C6 C7 C8 179.8(3) . . . . ?
Se2 C6 C7 C8 1.1(4) . . . . ?
C4 N5 C8 C9 -0.9(5) . . . . ?
C4 N5 C8 C7 179.6(4) . . . . ?
C6 C7 C8 N5 178.6(4) . . . . ?
C6 C7 C8 C9 -1.0(5) . . . . ?
N5 C8 C9 N10 0.6(6) . . . . ?
C7 C8 C9 N10 -179.8(3) . . . . ?
N5 C8 C9 Se2 -179.3(3) . . . . ?
C7 C8 C9 Se2 0.3(4) . . . . ?
C6 Se2 C9 N10 -179.7(3) . . . . ?
C6 Se2 C9 C8 0.2(3) . . . . ?
C8 C9 N10 C3 0.0(5) . . . . ?
Se2 C9 N10 C3 179.8(3) . . . . ?
C4 C3 N10 C9 -0.1(5) . . . . ?
C2 C3 N10 C9 176.3(3) . . . . ?
C2 C1 Si1 C11 -79.0(4) . . . . ?
Se1 C1 Si1 C11 92.4(2) . . . . ?
C2 C1 Si1 C17 37.6(4) . . . . ?
Se1 C1 Si1 C17 -151.1(2) . . . . ?
C2 C1 Si1 C14 163.9(4) . . . . ?
Se1 C1 Si1 C14 -24.8(3) . . . . ?
C17 Si1 C11 C12 -49.3(3) . . . . ?
C1 Si1 C11 C12 65.6(3) . . . . ?
C14 Si1 C11 C12 -178.5(3) . . . . ?
C17 Si1 C11 C13 -173.5(3) . . . . ?
C1 Si1 C11 C13 -58.6(3) . . . . ?
C14 Si1 C11 C13 57.3(3) . . . . ?
C11 Si1 C14 C16 175.1(3) . . . . ?
C17 Si1 C14 C16 50.6(4) . . . . ?
C1 Si1 C14 C16 -69.1(4) . . . . ?
C11 Si1 C14 C15 45.4(4) . . . . ?
C17 Si1 C14 C15 -79.1(4) . . . . ?
C1 Si1 C14 C15 161.2(3) . . . . ?
C11 Si1 C17 C18 -55.9(4) . . . . ?
C1 Si1 C17 C18 -171.1(3) . . . . ?
C14 Si1 C17 C18 68.8(4) . . . . ?
C11 Si1 C17 C19 175.1(3) . . . . ?
C1 Si1 C17 C19 59.8(4) . . . . ?
C14 Si1 C17 C19 -60.2(4) . . . . ?
C7 C6 Si2 C21 -88.1(4) . . . . ?
Se2 C6 Si2 C21 90.5(2) . . . . ?
C7 C6 Si2 C24 29.4(4) . . . . ?
Se2 C6 Si2 C24 -152.0(2) . . . . ?
C7 C6 Si2 C27 154.5(4) . . . . ?
Se2 C6 Si2 C27 -26.9(3) . . . . ?
C6 Si2 C21 C22 -60.5(3) . . . . ?
C24 Si2 C21 C22 -176.7(3) . . . . ?
C27 Si2 C21 C22 55.2(3) . . . . ?
C6 Si2 C21 C23 64.2(4) . . . . ?
C24 Si2 C21 C23 -52.0(4) . . . . ?
C27 Si2 C21 C23 179.9(3) . . . . ?
C6 Si2 C24 C26 62.5(3) . . . . ?
C21 Si2 C24 C26 178.8(3) . . . . ?
C27 Si2 C24 C26 -56.9(4) . . . . ?
C6 Si2 C24 C25 -170.5(3) . . . . ?
C21 Si2 C24 C25 -54.2(4) . . . . ?
C27 Si2 C24 C25 70.1(4) . . . . ?
C6 Si2 C27 C29 -67.4(3) . . . . ?
C21 Si2 C27 C29 176.5(3) . . . . ?
C24 Si2 C27 C29 52.2(4) . . . . ?
C6 Si2 C27 C28 164.9(3) . . . . ?
C21 Si2 C27 C28 48.8(4) . . . . ?
C24 Si2 C27 C28 -75.4(3) . . . . ?
